data_2011621
loop_
_publ_author_name
'Sakamoto, Jun'
'Nakagawa, Takashi'
'Kanehisa, Nobuko'
'Kai, Yasushi'
'Katsura, Masahiro'

_publ_section_title
;
 1<i>H</i>,1'<i>H</i>-2,2'-Bibenzimidazole
;
_journal_issue 12
_journal_name_full 'Acta Crystallographica Section C'
_journal_page_first e596
_journal_page_last e597
_journal_paper_doi 10.1107/S0108270100014761
_journal_volume 56
_journal_year 2000
_chemical_formula_moiety 'C14 H10 N4'
_chemical_formula_sum 'C14 H10 N4'
_chemical_formula_weight 234.26
_space_group_IT_number 72
_symmetry_cell_setting orthorhombic
_symmetry_space_group_name_Hall '-I 2 2c'
_symmetry_space_group_name_H-M 'I b a m'
_cell_angle_alpha 90
_cell_angle_beta 90
_cell_angle_gamma 90
_cell_formula_units_Z 4
_cell_length_a 11.331(3)
_cell_length_b 10.183(2)
_cell_length_c 9.962(2)
_cell_measurement_reflns_used 25
_cell_measurement_temperature 296.2
_cell_measurement_theta_max 14.9
_cell_measurement_theta_min 12.4
_cell_volume 1149.5(4)
_computing_cell_refinement
;
MSC/AFC Diffractometer Control Software
;
_computing_data_collection
;
MSC/AFC Diffractometer Control Software
(Molecular Structure Corporation, 1990)
;
_computing_data_reduction
;
TEXSAN
(Molecular Structure Corporation and Rigaku Corporation, 1999)
;
_computing_publication_material TEXSAN
_computing_structure_refinement TEXSAN
_computing_structure_solution 'SIR92 (Altomare et al., 1993)'
_diffrn_measured_fraction_theta_full 1.000
_diffrn_measured_fraction_theta_max 1.000
_diffrn_measurement_device_type 'Rigaku AFC-5R'
_diffrn_measurement_method \w-2\q
_diffrn_radiation_type MoK\a
_diffrn_radiation_wavelength .7107
_diffrn_reflns_av_R_equivalents .015
_diffrn_reflns_limit_h_max 14
_diffrn_reflns_limit_h_min -1
_diffrn_reflns_limit_k_max 13
_diffrn_reflns_limit_k_min -1
_diffrn_reflns_limit_l_max 12
_diffrn_reflns_limit_l_min -1
_diffrn_reflns_number 985
_diffrn_reflns_theta_full 27.50
_diffrn_reflns_theta_max 27.50
_diffrn_standards_decay_% .55
_diffrn_standards_interval_count 150
_diffrn_standards_number 3
_exptl_absorpt_coefficient_mu .085
_exptl_absorpt_correction_T_max .996
_exptl_absorpt_correction_T_min .937
_exptl_absorpt_correction_type '\y scan'
_exptl_absorpt_process_details '(North et al., 1968)'
_exptl_crystal_colour yellow
_exptl_crystal_density_diffrn 1.354
_exptl_crystal_density_method 'not measured'
_exptl_crystal_description prismatic
_exptl_crystal_size_max .30
_exptl_crystal_size_mid .10
_exptl_crystal_size_min .10
_refine_diff_density_max .48
_refine_diff_density_min -.43
_refine_ls_extinction_method none
_refine_ls_goodness_of_fit_ref 1.061
_refine_ls_hydrogen_treatment refall
_refine_ls_number_parameters 55
_refine_ls_number_reflns 703
_refine_ls_R_factor_gt .0425
_refine_ls_shift/su_max .004
_refine_ls_structure_factor_coef Fsqd
_refine_ls_weighting_details 'w = 1/[\s^2^(Fo^2^) + (0.045(Max(Fo^2^,0) + 2Fc^2^)/3)^2^]'
_refine_ls_weighting_scheme calc
_refine_ls_wR_factor_ref .1274
_reflns_number_gt 321
_reflns_number_total 703
_reflns_threshold_expression I>2\s(I)
_cod_data_source_file qa0384.cif
_cod_data_source_block I
_cod_original_cell_volume 1149.4(4)
_cod_database_code 2011621
_cod_database_fobs_code 2011621

loop_
_symmetry_equiv_pos_as_xyz
x,y,z
-x,-y,z
-x,y,1/2-z
x,-y,1/2-z
-x,-y,-z
x,y,-z
x,-y,1/2+z
-x,y,1/2+z
1/2+x,1/2+y,1/2+z
1/2-x,1/2-y,1/2+z
1/2-x,1/2+y,-z
1/2+x,1/2-y,-z
1/2-x,1/2-y,1/2-z
1/2+x,1/2+y,1/2-z
1/2+x,1/2-y,z
1/2-x,1/2+y,z

loop_
_atom_site_label
_atom_site_fract_x
_atom_site_fract_y
_atom_site_fract_z
_atom_site_U_iso_or_equiv
_atom_site_adp_type
_atom_site_calc_flag
_atom_site_refinement_flags
_atom_site_occupancy
_atom_site_disorder_assembly
_atom_site_disorder_group
_atom_site_type_symbol
N1 .87990(10) .0477(2) -.1130(2) .0569(6) Uani d . 1.00 . . N
C1 .9404(2) .0241(3) .0000 .0504(10) Uani d S 1.00 . . C
C2 .7704(2) .0931(2) -.0694(2) .0513(6) Uani d . 1.00 . . C
C3 .6723(2) .1345(3) -.1406(3) .0743(9) Uani d . 1.00 . . C
C4 .5757(2) .1744(3) -.0691(3) .0669(8) Uani d . 1.00 . . C
H1 .897(3) .008(4) -.196(4) .046(10) Uiso calc P .50 . . H
H2 .674(2) .137(3) -.233(3) .102(9) Uiso calc . 1.00 . . H
H3 .503(2) .205(2) -.119(2) .076(7) Uiso calc . 1.00 . . H

loop_
_atom_site_aniso_label
_atom_site_aniso_U_11
_atom_site_aniso_U_22
_atom_site_aniso_U_33
_atom_site_aniso_U_12
_atom_site_aniso_U_13
_atom_site_aniso_U_23
N1 .0450(10) .082(2) .0450(10) .0090(10) -.0070(9) .0000(10)
C1 .042(2) .052(2) .057(2) -.0060(10) .0000 .0000
C2 .0450(10) .0570(10) .0520(10) .0030(10) .0010(10) .0000(10)
C3 .0600(10) .105(2) .058(2) .0220(10) -.0080(10) .005(2)
C4 .0500(10) .077(2) .074(2) .0170(10) -.0070(10) -.0010(10)

loop_
_atom_type_symbol
_atom_type_description
_atom_type_scat_dispersion_real
_atom_type_scat_dispersion_imag
_atom_type_scat_source
C C .003 .002
;International Tables for Crystallography
(1992, Vol. C, Tables 4.2.6.8 and 6.1.1.1)
;
H H .000 .000
;International Tables for Crystallography
(1992, Vol. C, Table 6.1.1.2)
;
N N .006 .003
;International Tables for Crystallography
(1992, Vol. C, Tables 4.2.6.8 and 6.1.1.1)
;

loop_
_geom_angle_atom_site_label_1
_geom_angle_atom_site_label_2
_geom_angle_atom_site_label_3
_geom_angle_site_symmetry_1
_geom_angle_site_symmetry_2
_geom_angle_site_symmetry_3
_geom_angle
_geom_angle_publ_flag
C1 N1 C2 . 1_555 1_555 104.7(2) yes
C1 N1 H1 . 1_555 1_555 123(2) no
C2 N1 H1 . 1_555 1_555 127.0(10) no
N1 C1 N1 . 1_555 6_555 114.3(3) yes
N1 C1 C1 . 1_555 2_755 122.80(10) yes
N1 C1 C1 . 6_555 2_755 122.80(10) yes
N1 C2 C2 . 1_555 6_555 108.20(10) no
N1 C2 C3 . 1_555 1_555 131.0(2) no
C2 C2 C3 6_555 . 1_555 120.80(10) no
C2 C3 C4 . 1_555 1_555 117.8(2) no
C2 C3 H2 . 1_555 1_555 120.0(10) no
C4 C3 H2 . 1_555 1_555 121.0(10) no
C3 C4 C4 . 1_555 6_555 121.4(2) no
C3 C4 H3 . 1_555 1_555 119.0(10) no
C4 C4 H3 6_555 . 1_555 119.0(10) no

loop_
_geom_bond_atom_site_label_1
_geom_bond_atom_site_label_2
_geom_bond_site_symmetry_1
_geom_bond_site_symmetry_2
_geom_bond_distance
_geom_bond_publ_flag
N1 C1 . . 1.339(2) yes
N1 C2 . . 1.394(3) yes
N1 H1 . . .94(4) no
C1 C1 . 2_755 1.436(6) yes
C2 C2 . 6_555 1.382(4) yes
C2 C3 . . 1.385(3) yes
C3 C4 . . 1.367(4) yes
C3 H2 . . .92(3) no
C4 C4 . 6_555 1.377(5) yes
C4 H3 . . 1.01(2) no

loop_
_geom_contact_atom_site_label_1
_geom_contact_atom_site_label_2
_geom_contact_distance
_geom_contact_site_symmetry_2
N1 H3 2.88(2) 15_555
N1 N1 2.898(4) 4_554
N1 H1 3.19(3) 3_754
N1 H2 3.37(3) 4_554
C1 H1 2.70(3) 5_755
C1 H3 3.09(2) 12_555
C1 H3 3.09(2) 15_555
C1 H1 3.09(4) 4_554
C1 H1 3.09(4) 7_555
C1 C4 3.500(4) 12_555
C1 C4 3.500(4) 15_555
C1 H3 3.52(2) 11_645
C1 H3 3.52(2) 16_645
C1 H1 3.55(4) 3_754
C1 H1 3.55(4) 8_755
C1 C2 3.555(4) 5_755
C2 H1 2.93(3) 4_554
C2 H2 3.25(3) 4_554
C2 H3 3.38(2) 15_555
C2 H2 3.44(3) 13_654
C3 H2 3.04(3) 4_554
C3 H2 3.17(3) 13_654
C3 H3 3.20(2) 3_654
C3 H1 3.36(3) 4_554
C3 C3 3.501(6) 4_554
C4 H3 3.25(2) 3_654
C4 H2 3.47(3) 3_654
H1 H1 2.56(6) 3_754
H1 H2 3.02(4) 4_554
H1 H3 3.25(5) 15_555
H1 H3 3.37(5) 16_645
H2 H3 2.59(4) 3_654
H2 H2 2.81(5) 4_554
H2 H2 2.89(5) 13_654
H3 H3 2.61(4) 3_654

loop_
_geom_hbond_atom_site_label_D
_geom_hbond_atom_site_label_H
_geom_hbond_atom_site_label_A
_geom_hbond_site_symmetry_A
_geom_hbond_distance_DH
_geom_hbond_distance_HA
_geom_hbond_distance_DA
_geom_hbond_angle_DHA
_geom_hbond_publ_flag
N1 H1 N1 4_554 .94(4) 1.99(4) 2.897(3) 160(3) yes

loop_
_geom_torsion_atom_site_label_1
_geom_torsion_atom_site_label_2
_geom_torsion_atom_site_label_3
_geom_torsion_atom_site_label_4
_geom_torsion_site_symmetry_1
_geom_torsion_site_symmetry_2
_geom_torsion_site_symmetry_3
_geom_torsion_site_symmetry_4
_geom_torsion
_geom_torsion_publ_flag
N1 C1 N1 C2 1_555 1_555 6_555 6_555 -1.1(3) no
N1 C1 C1 N1 1_555 1_555 2_755 2_755 .9(7) no
N1 C1 C1 N1 1_555 1_555 2_755 5_755 180.0 no
N1 C2 C2 N1 1_555 1_555 6_555 6_555 .0 no
N1 C2 C2 C3 1_555 1_555 6_555 6_555 179.6(3) no
N1 C2 C3 C4 1_555 1_555 1_555 1_555 -179.9(2) no
C1 N1 C2 C2 1_555 1_555 1_555 6_555 -.6(2) no
C1 N1 C2 C3 1_555 1_555 1_555 1_555 179.0(3) no
C1 N1 C2 C2 1_555 6_555 6_555 1_555 .6(2) no
C1 N1 C2 C3 1_555 6_555 6_555 6_555 -179.0(3) no
C2 C2 C3 C4 1_555 6_555 6_555 6_555 .4(3) no
C2 C3 C4 C4 1_555 1_555 1_555 6_555 .4(3) no
C3 C2 C2 C3 1_555 1_555 6_555 6_555 .0 no
C3 C4 C4 C3 1_555 1_555 6_555 6_555 .0 no
